data_7223297
loop_
_publ_author_name
'Mohamadi, Maryam'
'Ebrahimipour, S. Yousef'
'Torkzadeh, Masoud'
'Foro, Sabine'
'akbari, Alireza'

_publ_section_title
;
 A mononuclear diketone-based oxido-vanadium(IV) complex: structure, DNA
 and BSA binding, molecular docking and anticancer activities against MCF
 -7, HPG-2, and HT- 29 cell lines
;
_journal_name_full 'RSC Adv.'
_journal_paper_doi 10.1039/C5RA13715B
_journal_year 2015
_chemical_formula_moiety 'C30 H22 O5 V'
_chemical_formula_sum 'C30 H22 O5 V'
_chemical_formula_weight 513.42
_chemical_name_systematic
; 
 ? 
;
_space_group_IT_number 14
_symmetry_cell_setting monoclinic
_symmetry_space_group_name_Hall '-P 2yn'
_symmetry_space_group_name_H-M 'P 1 21/n 1'
_atom_sites_solution_hydrogens geom
_atom_sites_solution_primary direct
_atom_sites_solution_secondary difmap
_audit_creation_method SHELXL-97
_audit_update_record
;
2015-05-10 deposited with the CCDC.
2015-11-17 downloaded from the CCDC.
;
_cell_angle_alpha 90.00
_cell_angle_beta 96.743(4)
_cell_angle_gamma 90.00
_cell_formula_units_Z 4
_cell_length_a 12.7159(9)
_cell_length_b 15.199(1)
_cell_length_c 12.9016(9)
_cell_measurement_reflns_used 1912
_cell_measurement_temperature 293(2)
_cell_measurement_theta_max 27.93
_cell_measurement_theta_min 3.12
_cell_volume 2476.2(3)
_computing_cell_refinement
;
CrysAlis RED (Oxford Diffraction Ltd., 2009)
;
_computing_data_collection
;
CrysAlis CCD (Oxford Diffraction Ltd., 2009)
;
_computing_data_reduction
;
CrysAlis RED (Oxford Diffraction Ltd., 2009)
;
_computing_molecular_graphics 'PLATON (Spek, 2003)'
_computing_publication_material 'SHELXL-97 (Sheldrick, 1997)'
_computing_structure_refinement 'SHELXL-97 (Sheldrick, 1997)'
_computing_structure_solution 'SHELXS-97 (Sheldrick, 1990)'
_diffrn_ambient_temperature 293(2)
_diffrn_measured_fraction_theta_full 0.997
_diffrn_measured_fraction_theta_max 0.997
_diffrn_measurement_device_type
;  
Oxford Diffraction Xcalibur (TM) Single Crystal X-ray Diffractometer 
with Sapphire CCD Detector.
;
_diffrn_measurement_method
;
Rotation method data acquisition using omega and phi scans.
;
_diffrn_radiation_monochromator graphite
_diffrn_radiation_source 'fine-focus sealed tube'
_diffrn_radiation_type MoK\a
_diffrn_radiation_wavelength 0.71073
_diffrn_reflns_av_R_equivalents 0.0591
_diffrn_reflns_av_sigmaI/netI 0.1020
_diffrn_reflns_limit_h_max 15
_diffrn_reflns_limit_h_min -14
_diffrn_reflns_limit_k_max 18
_diffrn_reflns_limit_k_min -17
_diffrn_reflns_limit_l_max 15
_diffrn_reflns_limit_l_min -15
_diffrn_reflns_number 9435
_diffrn_reflns_theta_full 25.19
_diffrn_reflns_theta_max 25.19
_diffrn_reflns_theta_min 3.12
_diffrn_standards_decay_% 0
_exptl_absorpt_coefficient_mu 0.440
_exptl_absorpt_correction_T_max 0.9741
_exptl_absorpt_correction_T_min 0.9251
_exptl_absorpt_correction_type multi-scan
_exptl_absorpt_process_details
;
CrysAlis RED, Oxford Diffraction Ltd., 2009
Empirical absorption correction using spherical harmonics,
implemented in SCALE3 ABSPACK scaling algorithm.
;
_exptl_crystal_colour 'dark green'
_exptl_crystal_density_diffrn 1.377
_exptl_crystal_density_method 'not measured'
_exptl_crystal_description rod
_exptl_crystal_F_000 1060
_exptl_crystal_size_max 0.18
_exptl_crystal_size_mid 0.08
_exptl_crystal_size_min 0.06
_refine_diff_density_max 0.547
_refine_diff_density_min -0.247
_refine_diff_density_rms 0.064
_refine_ls_extinction_method none
_refine_ls_goodness_of_fit_ref 1.049
_refine_ls_hydrogen_treatment constr
_refine_ls_matrix_type full
_refine_ls_number_parameters 325
_refine_ls_number_reflns 4443
_refine_ls_number_restraints 19
_refine_ls_restrained_S_all 1.049
_refine_ls_R_factor_all 0.1894
_refine_ls_R_factor_gt 0.0857
_refine_ls_shift/su_max 0.001
_refine_ls_shift/su_mean 0.000
_refine_ls_structure_factor_coef Fsqd
_refine_ls_weighting_details 'calc w=1/[\s^2^(Fo^2^)+(0.1100P)^2^+0.2857P] where P=(Fo^2^+2Fc^2^)/3'
_refine_ls_weighting_scheme calc
_refine_ls_wR_factor_gt 0.1951
_refine_ls_wR_factor_ref 0.2386
_reflns_number_gt 2006
_reflns_number_total 4443
_reflns_threshold_expression >2sigma(I)
_cod_data_source_file c5ra13715b2.cif
_cod_data_source_block i:\sabine\sabine\haase\1320m
_cod_original_sg_symbol_H-M 'P 21/n'
_cod_database_code 7223297

loop_
_symmetry_equiv_pos_as_xyz
'x, y, z'
'-x+1/2, y+1/2, -z+1/2'
'-x, -y, -z'
'x-1/2, -y-1/2, z-1/2'

loop_
_atom_site_label
_atom_site_type_symbol
_atom_site_fract_x
_atom_site_fract_y
_atom_site_fract_z
_atom_site_U_iso_or_equiv
_atom_site_adp_type
_atom_site_occupancy
_atom_site_symmetry_multiplicity
_atom_site_calc_flag
_atom_site_refinement_flags
C1 C -0.1388(5) 0.5227(4) 0.7331(5) 0.0657(18) Uani 1 1 d U
C2 C -0.1640(5) 0.4909(5) 0.6317(5) 0.074(2) Uani 1 1 d .
H2 H -0.2273 0.5093 0.5947 0.088 Uiso 1 1 calc R
C3 C -0.1009(5) 0.4339(5) 0.5824(5) 0.0675(18) Uani 1 1 d .
C4 C -0.1379(5) 0.3994(4) 0.4747(5) 0.0604(17) Uani 1 1 d .
C5 C -0.0616(6) 0.3695(4) 0.4168(6) 0.0758(19) Uani 1 1 d U
H4 H 0.0097 0.3731 0.4428 0.091 Uiso 1 1 calc R
C6 C -0.0925(8) 0.3331(5) 0.3170(6) 0.092(2) Uani 1 1 d U
H6 H -0.0424 0.3142 0.2748 0.111 Uiso 1 1 calc R
C7 C -0.2017(8) 0.3263(5) 0.2835(6) 0.093(2) Uani 1 1 d .
H7 H -0.2250 0.3006 0.2195 0.111 Uiso 1 1 calc R
C8 C -0.2706(7) 0.3566(6) 0.3434(6) 0.093(2) Uani 1 1 d .
H8 H -0.3425 0.3528 0.3200 0.112 Uiso 1 1 calc R
C9 C -0.2404(6) 0.3928(5) 0.4371(5) 0.078(2) Uani 1 1 d .
H9 H -0.2916 0.4136 0.4767 0.094 Uiso 1 1 calc R
C10 C -0.2128(5) 0.5844(4) 0.7812(5) 0.0655(17) Uani 1 1 d .
C11 C -0.3113(6) 0.6039(5) 0.7400(6) 0.094(2) Uani 1 1 d .
H11 H -0.3374 0.5786 0.6766 0.112 Uiso 1 1 calc R
C12 C -0.3732(7) 0.6579(6) 0.7860(8) 0.107(3) Uani 1 1 d .
H12 H -0.4393 0.6725 0.7516 0.128 Uiso 1 1 calc R
C13 C -0.3430(8) 0.6924(5) 0.8823(8) 0.099(3) Uani 1 1 d .
H13 H -0.3886 0.7274 0.9158 0.119 Uiso 1 1 calc R
C14 C -0.2411(8) 0.6733(5) 0.9285(6) 0.097(2) Uani 1 1 d .
H14 H -0.2167 0.6958 0.9939 0.117 Uiso 1 1 calc R
C15 C -0.1754(5) 0.6194(5) 0.8751(6) 0.075(2) Uani 1 1 d .
H15 H -0.1063 0.6078 0.9041 0.090 Uiso 1 1 calc R
C16 C 0.2465(5) 0.5042(5) 0.8859(5) 0.0714(17) Uani 1 1 d U
C17 C 0.3166(5) 0.4662(5) 0.8254(5) 0.0756(18) Uani 1 1 d U
H17 H 0.3885 0.4701 0.8486 0.091 Uiso 1 1 calc R
C18 C 0.2867(5) 0.4225(5) 0.7322(5) 0.0705(16) Uani 1 1 d U
C19 C 0.3654(5) 0.3954(4) 0.6628(5) 0.0667(16) Uani 1 1 d U
C20 C 0.4692(6) 0.4187(7) 0.6790(6) 0.117(3) Uani 1 1 d .
H20 H 0.4939 0.4552 0.7344 0.140 Uiso 1 1 calc R
C21 C 0.5378(7) 0.3873(9) 0.6119(8) 0.152(5) Uani 1 1 d .
H21 H 0.6087 0.4035 0.6225 0.183 Uiso 1 1 calc R
C22 C 0.5049(7) 0.3350(7) 0.5335(7) 0.111(3) Uani 1 1 d .
H22 H 0.5528 0.3145 0.4899 0.133 Uiso 1 1 calc R
C23 C 0.4033(7) 0.3113(6) 0.5160(6) 0.103(3) Uani 1 1 d U
H23 H 0.3807 0.2741 0.4605 0.124 Uiso 1 1 calc R
C24 C 0.3322(6) 0.3417(5) 0.5799(5) 0.0814(19) Uani 1 1 d U
H24 H 0.2612 0.3259 0.5669 0.098 Uiso 1 1 calc R
C25 C 0.2866(5) 0.5647(4) 0.9726(5) 0.0663(16) Uani 1 1 d U
C26 C 0.3860(6) 0.5984(5) 0.9877(7) 0.101(3) Uani 1 1 d .
H26 H 0.4354 0.5831 0.9431 0.121 Uiso 1 1 calc R
C27 C 0.4129(7) 0.6541(7) 1.0673(9) 0.131(4) Uani 1 1 d .
H27 H 0.4813 0.6768 1.0761 0.157 Uiso 1 1 calc R
C28 C 0.3456(9) 0.6787(6) 1.1348(7) 0.112(3) Uani 1 1 d .
H28 H 0.3673 0.7171 1.1893 0.134 Uiso 1 1 calc R
C29 C 0.2444(8) 0.6462(5) 1.1220(7) 0.092(2) Uani 1 1 d .
H29 H 0.1967 0.6617 1.1682 0.111 Uiso 1 1 calc R
C30 C 0.2139(5) 0.5896(5) 1.0390(6) 0.076(2) Uani 1 1 d .
H30 H 0.1448 0.5686 1.0281 0.091 Uiso 1 1 calc R
O1 O -0.0537(3) 0.5030(3) 0.7900(3) 0.0627(12) Uani 1 1 d U
O2 O 0.1447(3) 0.4941(3) 0.8693(3) 0.0661(11) Uani 1 1 d U
O3 O -0.0116(3) 0.4082(3) 0.6232(3) 0.0665(12) Uani 1 1 d .
O4 O 0.1885(3) 0.4053(3) 0.6991(3) 0.0700(12) Uani 1 1 d U
O5 O 0.0379(3) 0.3321(3) 0.8242(3) 0.0813(14) Uani 1 1 d .
V1 V 0.05933(8) 0.42078(7) 0.76648(8) 0.0617(4) Uani 1 1 d .

loop_
_atom_site_aniso_label
_atom_site_aniso_U_11
_atom_site_aniso_U_22
_atom_site_aniso_U_33
_atom_site_aniso_U_23
_atom_site_aniso_U_13
_atom_site_aniso_U_12
C1 0.050(3) 0.072(5) 0.072(4) 0.000(4) -0.003(3) 0.000(3)
C2 0.060(4) 0.082(5) 0.076(5) -0.015(4) -0.008(3) 0.014(4)
C3 0.058(4) 0.066(5) 0.079(5) 0.000(4) 0.009(3) -0.003(4)
C4 0.071(4) 0.053(4) 0.055(4) 0.005(3) -0.001(3) 0.000(3)
C5 0.064(4) 0.063(5) 0.102(4) 0.011(4) 0.013(4) 0.010(3)
C6 0.124(7) 0.074(6) 0.087(4) 0.006(4) 0.045(5) 0.027(5)
C7 0.138(8) 0.077(6) 0.059(5) -0.005(4) -0.004(5) 0.018(5)
C8 0.088(6) 0.109(7) 0.081(6) -0.013(5) -0.001(5) -0.005(5)
C9 0.079(5) 0.093(6) 0.063(4) -0.006(4) 0.005(4) 0.000(4)
C10 0.068(4) 0.058(4) 0.070(4) -0.007(4) 0.008(3) -0.003(4)
C11 0.089(6) 0.098(6) 0.089(5) -0.013(5) -0.005(4) 0.022(5)
C12 0.082(6) 0.092(6) 0.141(8) -0.031(6) -0.007(5) 0.035(5)
C13 0.109(7) 0.060(5) 0.137(8) -0.022(6) 0.050(6) 0.015(5)
C14 0.133(8) 0.079(6) 0.080(5) -0.028(5) 0.017(5) -0.016(6)
C15 0.066(5) 0.073(5) 0.084(5) -0.005(4) 0.000(4) 0.003(4)
C16 0.0514(18) 0.074(4) 0.086(4) -0.008(3) -0.004(2) 0.004(3)
C17 0.048(2) 0.090(5) 0.087(4) -0.013(3) 0.001(2) -0.003(3)
C18 0.0497(19) 0.082(5) 0.078(3) -0.001(3) -0.001(2) -0.002(3)
C19 0.054(3) 0.065(4) 0.079(4) 0.001(3) 0.002(2) 0.001(3)
C20 0.083(6) 0.164(9) 0.106(6) -0.055(7) 0.017(5) -0.037(6)
C21 0.072(6) 0.256(14) 0.133(8) -0.076(9) 0.031(6) -0.022(7)
C22 0.094(6) 0.143(9) 0.103(7) -0.040(6) 0.037(5) 0.012(6)
C23 0.114(6) 0.116(7) 0.083(5) -0.022(4) 0.028(4) -0.030(5)
C24 0.077(4) 0.098(6) 0.067(4) -0.002(3) 0.004(3) -0.019(4)
C25 0.054(4) 0.068(4) 0.073(4) 0.003(3) -0.006(3) 0.002(3)
C26 0.063(5) 0.102(7) 0.139(7) -0.045(6) 0.015(4) -0.008(4)
C27 0.082(6) 0.128(8) 0.179(10) -0.077(8) -0.005(6) -0.025(6)
C28 0.130(8) 0.100(7) 0.101(7) -0.041(6) -0.007(6) 0.000(7)
C29 0.107(7) 0.075(6) 0.096(6) -0.003(5) 0.019(5) 0.018(5)
C30 0.055(4) 0.065(5) 0.106(6) 0.013(5) 0.005(4) -0.005(4)
O1 0.047(2) 0.075(3) 0.064(2) -0.008(2) -0.0014(16) 0.000(2)
O2 0.0513(17) 0.078(3) 0.067(2) -0.006(2) 0.0007(17) 0.001(2)
O3 0.045(2) 0.071(3) 0.080(3) -0.004(3) -0.004(2) 0.006(2)
O4 0.0497(18) 0.075(3) 0.083(3) -0.003(2) -0.0040(17) 0.001(2)
O5 0.071(3) 0.074(3) 0.098(3) 0.012(3) 0.004(2) -0.010(2)
V1 0.0472(6) 0.0649(8) 0.0712(7) -0.0016(7) -0.0015(5) -0.0015(6)

loop_
_atom_type_symbol
_atom_type_description
_atom_type_scat_dispersion_real
_atom_type_scat_dispersion_imag
_atom_type_scat_source
C C 0.0033 0.0016 'International Tables Vol C Tables 4.2.6.8 and 6.1.1.4'
H H 0.0000 0.0000 'International Tables Vol C Tables 4.2.6.8 and 6.1.1.4'
O O 0.0106 0.0060 'International Tables Vol C Tables 4.2.6.8 and 6.1.1.4'
V V 0.3005 0.5294 'International Tables Vol C Tables 4.2.6.8 and 6.1.1.4'

loop_
_geom_angle_atom_site_label_1
_geom_angle_atom_site_label_2
_geom_angle_atom_site_label_3
_geom_angle
O1 C1 C2 123.1(6)
O1 C1 C10 116.0(6)
C2 C1 C10 120.9(6)
C3 C2 C1 124.4(6)
C3 C2 H2 117.8
C1 C2 H2 117.8
O3 C3 C2 123.1(6)
O3 C3 C4 116.5(6)
C2 C3 C4 120.4(6)
C9 C4 C5 119.9(6)
C9 C4 C3 123.0(6)
C5 C4 C3 117.0(6)
C4 C5 C6 119.1(7)
C4 C5 H4 120.4
C6 C5 H4 120.4
C7 C6 C5 117.8(7)
C7 C6 H6 121.1
C5 C6 H6 121.1
C8 C7 C6 119.7(8)
C8 C7 H7 120.2
C6 C7 H7 120.2
C7 C8 C9 122.0(8)
C7 C8 H8 119.0
C9 C8 H8 119.0
C8 C9 C4 121.4(7)
C8 C9 H9 119.3
C4 C9 H9 119.3
C11 C10 C15 118.8(7)
C11 C10 C1 125.1(7)
C15 C10 C1 116.1(6)
C12 C11 C10 122.6(8)
C12 C11 H11 118.7
C10 C11 H11 118.7
C11 C12 C13 121.9(8)
C11 C12 H12 119.1
C13 C12 H12 119.1
C12 C13 C14 117.3(7)
C12 C13 H13 121.3
C14 C13 H13 121.3
C13 C14 C15 119.3(7)
C13 C14 H14 120.4
C15 C14 H14 120.4
C10 C15 C14 120.0(7)
C10 C15 H15 120.0
C14 C15 H15 120.0
O2 C16 C17 123.8(6)
O2 C16 C25 116.4(6)
C17 C16 C25 119.7(6)
C16 C17 C18 124.1(6)
C16 C17 H17 117.9
C18 C17 H17 117.9
O4 C18 C17 122.5(6)
O4 C18 C19 116.0(6)
C17 C18 C19 121.5(5)
C20 C19 C24 118.7(7)
C20 C19 C18 123.3(7)
C24 C19 C18 118.0(6)
C19 C20 C21 119.1(8)
C19 C20 H20 120.5
C21 C20 H20 120.5
C22 C21 C20 121.5(9)
C22 C21 H21 119.2
C20 C21 H21 119.2
C21 C22 C23 120.5(8)
C21 C22 H22 119.8
C23 C22 H22 119.8
C22 C23 C24 120.0(8)
C22 C23 H23 120.0
C24 C23 H23 120.0
C19 C24 C23 120.3(7)
C19 C24 H24 119.9
C23 C24 H24 119.9
C26 C25 C30 119.1(7)
C26 C25 C16 124.8(7)
C30 C25 C16 116.0(6)
C27 C26 C25 119.8(8)
C27 C26 H26 120.1
C25 C26 H26 120.1
C26 C27 C28 123.1(9)
C26 C27 H27 118.4
C28 C27 H27 118.4
C27 C28 C29 118.8(9)
C27 C28 H28 120.6
C29 C28 H28 120.6
C28 C29 C30 119.2(8)
C28 C29 H29 120.4
C30 C29 H29 120.4
C25 C30 C29 119.9(7)
C25 C30 H30 120.0
C29 C30 H30 120.0
C1 O1 V1 130.8(4)
C16 O2 V1 130.0(4)
C3 O3 V1 130.9(4)
C18 O4 V1 130.8(4)
O5 V1 O1 107.6(2)
O5 V1 O2 106.2(2)
O1 V1 O2 83.72(16)
O5 V1 O4 107.8(2)
O1 V1 O4 144.59(18)
O2 V1 O4 86.66(16)
O5 V1 O3 105.9(2)
O1 V1 O3 86.78(16)
O2 V1 O3 147.90(18)
O4 V1 O3 83.54(17)

loop_
_geom_bond_atom_site_label_1
_geom_bond_atom_site_label_2
_geom_bond_distance
C1 O1 1.270(7)
C1 C2 1.396(8)
C1 C10 1.512(9)
C2 C3 1.385(8)
C2 H2 0.9300
C3 O3 1.257(7)
C3 C4 1.508(9)
C4 C9 1.340(9)
C4 C5 1.370(9)
C5 C6 1.415(10)
C5 H4 0.9300
C6 C7 1.409(11)
C6 H6 0.9300
C7 C8 1.317(10)
C7 H7 0.9300
C8 C9 1.342(9)
C8 H8 0.9300
C9 H9 0.9300
C10 C11 1.335(9)
C10 C15 1.357(8)
C11 C12 1.325(10)
C11 H11 0.9300
C12 C13 1.362(11)
C12 H12 0.9300
C13 C14 1.392(11)
C13 H13 0.9300
C14 C15 1.406(10)
C14 H14 0.9300
C15 H15 0.9300
C16 O2 1.296(7)
C16 C17 1.379(8)
C16 C25 1.491(9)
C17 C18 1.388(8)
C17 H17 0.9300
C18 O4 1.297(7)
C18 C19 1.478(9)
C19 C20 1.359(9)
C19 C24 1.371(8)
C20 C21 1.383(11)
C20 H20 0.9300
C21 C22 1.315(11)
C21 H21 0.9300
C22 C23 1.335(10)
C22 H22 0.9300
C23 C24 1.375(10)
C23 H23 0.9300
C24 H24 0.9300
C25 C26 1.357(9)
C25 C30 1.384(9)
C26 C27 1.344(11)
C26 H26 0.9300
C27 C28 1.344(12)
C27 H27 0.9300
C28 C29 1.370(11)
C28 H28 0.9300
C29 C30 1.393(10)
C29 H29 0.9300
C30 H30 0.9300
O1 V1 1.956(4)
O2 V1 1.960(4)
O3 V1 1.969(4)
O4 V1 1.961(4)
O5 V1 1.579(4)

loop_
_geom_torsion_atom_site_label_1
_geom_torsion_atom_site_label_2
_geom_torsion_atom_site_label_3
_geom_torsion_atom_site_label_4
_geom_torsion
O1 C1 C2 C3 1.1(11)
C10 C1 C2 C3 -179.6(6)
C1 C2 C3 O3 -3.5(11)
C1 C2 C3 C4 176.7(6)
O3 C3 C4 C9 154.6(6)
C2 C3 C4 C9 -25.5(10)
O3 C3 C4 C5 -21.7(9)
C2 C3 C4 C5 158.2(6)
C9 C4 C5 C6 0.9(10)
C3 C4 C5 C6 177.4(6)
C4 C5 C6 C7 -2.4(10)
C5 C6 C7 C8 2.5(12)
C6 C7 C8 C9 -1.2(13)
C7 C8 C9 C4 -0.4(12)
C5 C4 C9 C8 0.5(11)
C3 C4 C9 C8 -175.7(7)
O1 C1 C10 C11 -170.9(7)
C2 C1 C10 C11 9.8(11)
O1 C1 C10 C15 6.8(9)
C2 C1 C10 C15 -172.6(6)
C15 C10 C11 C12 1.7(12)
C1 C10 C11 C12 179.3(7)
C10 C11 C12 C13 -4.6(14)
C11 C12 C13 C14 3.9(13)
C12 C13 C14 C15 -0.5(12)
C11 C10 C15 C14 1.7(11)
C1 C10 C15 C14 -176.1(6)
C13 C14 C15 C10 -2.2(11)
O2 C16 C17 C18 8.9(11)
C25 C16 C17 C18 -167.7(6)
C16 C17 C18 O4 -7.6(11)
C16 C17 C18 C19 170.3(7)
O4 C18 C19 C20 171.0(7)
C17 C18 C19 C20 -7.0(11)
O4 C18 C19 C24 -11.1(9)
C17 C18 C19 C24 170.9(6)
C24 C19 C20 C21 -0.3(13)
C18 C19 C20 C21 177.6(9)
C19 C20 C21 C22 -0.5(18)
C20 C21 C22 C23 0.6(18)
C21 C22 C23 C24 0.2(15)
C20 C19 C24 C23 1.1(11)
C18 C19 C24 C23 -176.9(7)
C22 C23 C24 C19 -1.0(13)
O2 C16 C25 C26 -165.0(7)
C17 C16 C25 C26 11.9(10)
O2 C16 C25 C30 12.4(9)
C17 C16 C25 C30 -170.8(6)
C30 C25 C26 C27 1.1(12)
C16 C25 C26 C27 178.4(8)
C25 C26 C27 C28 0.3(15)
C26 C27 C28 C29 -0.5(16)
C27 C28 C29 C30 -0.7(13)
C26 C25 C30 C29 -2.3(10)
C16 C25 C30 C29 -179.8(6)
C28 C29 C30 C25 2.1(11)
C2 C1 O1 V1 -5.6(10)
C10 C1 O1 V1 175.0(4)
C17 C16 O2 V1 4.3(10)
C25 C16 O2 V1 -179.0(4)
C2 C3 O3 V1 10.3(10)
C4 C3 O3 V1 -169.9(4)
C17 C18 O4 V1 -6.8(10)
C19 C18 O4 V1 175.2(4)
C1 O1 V1 O5 -97.5(6)
C1 O1 V1 O2 157.5(6)
C1 O1 V1 O4 82.3(6)
C1 O1 V1 O3 8.2(6)
C16 O2 V1 O5 95.4(6)
C16 O2 V1 O1 -158.1(5)
C16 O2 V1 O4 -12.2(5)
C16 O2 V1 O3 -84.5(6)
C18 O4 V1 O5 -92.3(6)
C18 O4 V1 O1 87.9(6)
C18 O4 V1 O2 13.6(6)
C18 O4 V1 O3 163.0(6)
C3 O3 V1 O5 96.7(6)
C3 O3 V1 O1 -10.6(6)
C3 O3 V1 O2 -83.4(6)
C3 O3 V1 O4 -156.5(6)
